data_7025425
loop_
_publ_author_name
'L\'opez-G\'omez, Mar\'ia J'
'Connelly, Neil G.'
'Haddow, Mairi F.'
'Hamilton, Alex'
'Orpen, A. Guy'

_publ_section_title
;
 Fluxional rhodium scorpionate complexes of the
 hydrotris(methimazolyl)borate (Tm) ligand and their static boratrane
 derivatives.
;
_journal_issue 22
_journal_name_full 'Dalton transactions (Cambridge, England : 2003)'
_journal_page_first 5221
_journal_page_last 5230
_journal_paper_doi 10.1039/c000651c
_journal_volume 39
_journal_year 2010
_chemical_formula_moiety 'C24 H30 B2 F2 N12 Rh S6, 3(C H2 Cl2), F6 P'
_chemical_formula_sum 'C27 H36 B2 Cl6 F8 N12 P Rh S6'
_chemical_formula_weight 1241.24
_chemical_name_systematic
;
?
;
_space_group_IT_number 2
_symmetry_cell_setting triclinic
_symmetry_space_group_name_Hall '-P 1'
_symmetry_space_group_name_H-M 'P -1'
_atom_sites_solution_hydrogens geom
_atom_sites_solution_primary direct
_atom_sites_solution_secondary difmap
_audit_creation_method SHELXL-97
_cell_angle_alpha 102.385(2)
_cell_angle_beta 95.605(2)
_cell_angle_gamma 100.385(2)
_cell_formula_units_Z 2
_cell_length_a 10.0886(4)
_cell_length_b 10.6024(4)
_cell_length_c 23.2459(8)
_cell_measurement_reflns_used 9414
_cell_measurement_temperature 100(2)
_cell_measurement_theta_max 30.5495
_cell_measurement_theta_min 2.787
_cell_volume 2364.64(16)
_computing_cell_refinement 'Apex II (Bruker-AXS, 2007)'
_computing_data_collection 'Apex II (Bruker-AXS, 2007)'
_computing_data_reduction
;
SAINT v7.34A (Bruker-AXS, 2007) & XPREP v2005/4 (Bruker-AXS, 2005)
;
_computing_molecular_graphics 'Bruker SHELXTL'
_computing_publication_material 'Bruker SHELXTL'
_computing_structure_refinement 'SHELXL-97 (Sheldrick, 1997)'
_computing_structure_solution 'SHELXS-97 (Sheldrick, 1990)'
_diffrn_ambient_temperature 100(2)
_diffrn_measured_fraction_theta_full 0.993
_diffrn_measured_fraction_theta_max 0.993
_diffrn_measurement_device_type 'Bruker-AXS Kappa'
_diffrn_measurement_method '\w & \f scans'
_diffrn_radiation_monochromator graphite
_diffrn_radiation_source 'fine-focus sealed tube'
_diffrn_radiation_type MoK\a
_diffrn_radiation_wavelength 0.71073
_diffrn_reflns_av_R_equivalents 0.0380
_diffrn_reflns_av_sigmaI/netI 0.0272
_diffrn_reflns_limit_h_max 12
_diffrn_reflns_limit_h_min -14
_diffrn_reflns_limit_k_max 15
_diffrn_reflns_limit_k_min -15
_diffrn_reflns_limit_l_max 33
_diffrn_reflns_limit_l_min -33
_diffrn_reflns_number 93913
_diffrn_reflns_theta_full 30.59
_diffrn_reflns_theta_max 30.59
_diffrn_reflns_theta_min 2.07
_exptl_absorpt_coefficient_mu 1.070
_exptl_absorpt_correction_T_max 0.825
_exptl_absorpt_correction_T_min 0.775
_exptl_absorpt_correction_type multi-scan
_exptl_absorpt_process_details 'Sadabs - Bruker 2007'
_exptl_crystal_colour red
_exptl_crystal_density_diffrn 1.743
_exptl_crystal_density_method 'not measured'
_exptl_crystal_description block
_exptl_crystal_F_000 1244
_exptl_crystal_size_max 0.21
_exptl_crystal_size_mid 0.20
_exptl_crystal_size_min 0.18
_refine_diff_density_max 2.187
_refine_diff_density_min -2.031
_refine_diff_density_rms 0.117
_refine_ls_extinction_method none
_refine_ls_goodness_of_fit_ref 1.063
_refine_ls_hydrogen_treatment constr
_refine_ls_matrix_type full
_refine_ls_number_parameters 577
_refine_ls_number_reflns 14420
_refine_ls_number_restraints 0
_refine_ls_restrained_S_all 1.063
_refine_ls_R_factor_all 0.0537
_refine_ls_R_factor_gt 0.0402
_refine_ls_shift/su_max 0.003
_refine_ls_shift/su_mean 0.000
_refine_ls_structure_factor_coef Fsqd
_refine_ls_weighting_details 'calc w=1/[\s^2^(Fo^2^)+(0.0368P)^2^+6.8049P] where P=(Fo^2^+2Fc^2^)/3'
_refine_ls_weighting_scheme calc
_refine_ls_wR_factor_gt 0.0936
_refine_ls_wR_factor_ref 0.1032
_reflns_number_gt 11975
_reflns_number_total 14420
_reflns_threshold_expression >2sigma(I)
_cod_data_source_file c000651c.txt
_cod_data_source_block 9
_cod_original_cell_volume 2364.64(15)
_cod_original_sg_symbol_Hall -P1
_cod_original_sg_symbol_H-M P-1
_cod_database_code 7025425

loop_
_symmetry_equiv_pos_as_xyz
'x, y, z'
'-x, -y, -z'

loop_
_atom_site_label
_atom_site_type_symbol
_atom_site_fract_x
_atom_site_fract_y
_atom_site_fract_z
_atom_site_U_iso_or_equiv
_atom_site_adp_type
_atom_site_occupancy
_atom_site_symmetry_multiplicity
_atom_site_calc_flag
_atom_site_refinement_flags
Rh1 Rh 1.0000 0.0000 1.0000 0.01039(6) Uani 1 2 d S
S1 S 1.09295(6) 0.21530(6) 0.98905(3) 0.01310(11) Uani 1 1 d .
S2 S 0.92679(6) -0.09163(6) 0.89669(3) 0.01361(11) Uani 1 1 d .
S3 S 0.78539(6) 0.04789(6) 1.02106(3) 0.01373(11) Uani 1 1 d .
B1 B 0.7908(3) 0.1848(3) 0.89867(12) 0.0134(5) Uani 1 1 d .
F1 F 0.71973(17) 0.24867(17) 0.86325(8) 0.0222(3) Uani 1 1 d .
N1 N 0.8474(2) 0.2851(2) 0.95851(9) 0.0135(4) Uani 1 1 d .
N2 N 0.9543(2) 0.3907(2) 1.04636(10) 0.0148(4) Uani 1 1 d .
N3 N 0.9057(2) 0.1421(2) 0.86419(9) 0.0131(4) Uani 1 1 d .
N4 N 1.0660(2) 0.0494(2) 0.82848(10) 0.0168(4) Uani 1 1 d .
N5 N 0.6879(2) 0.0650(2) 0.90699(10) 0.0145(4) Uani 1 1 d .
N6 N 0.5747(2) -0.0974(2) 0.93789(10) 0.0170(4) Uani 1 1 d .
C2 C 0.9608(2) 0.2978(2) 0.99750(11) 0.0125(4) Uani 1 1 d .
C3 C 0.8368(3) 0.4377(3) 1.03874(12) 0.0184(5) Uani 1 1 d .
H3 H 0.8084 0.5040 1.0663 0.022 Uiso 1 1 calc R
C4 C 0.7699(3) 0.3715(3) 0.98450(12) 0.0174(5) Uani 1 1 d .
H4 H 0.6847 0.3821 0.9671 0.021 Uiso 1 1 calc R
C5 C 1.0537(3) 0.4316(3) 1.10037(11) 0.0189(5) Uani 1 1 d .
H5A H 1.0984 0.3586 1.1045 0.028 Uiso 1 1 calc R
H5B H 1.0073 0.4557 1.1350 0.028 Uiso 1 1 calc R
H5C H 1.1220 0.5079 1.0978 0.028 Uiso 1 1 calc R
C6 C 0.9658(3) 0.0375(2) 0.86289(11) 0.0137(4) Uani 1 1 d .
C7 C 1.0700(3) 0.1630(3) 0.80817(12) 0.0180(5) Uani 1 1 d .
H7 H 1.1304 0.1944 0.7831 0.022 Uiso 1 1 calc R
C8 C 0.9716(3) 0.2209(2) 0.83081(11) 0.0158(5) Uani 1 1 d .
H8 H 0.9511 0.3016 0.8249 0.019 Uiso 1 1 calc R
C9 C 1.1547(3) -0.0434(3) 0.81433(14) 0.0260(6) Uani 1 1 d .
H9A H 1.2119 -0.0443 0.8507 0.039 Uiso 1 1 calc R
H9B H 1.2126 -0.0165 0.7858 0.039 Uiso 1 1 calc R
H9C H 1.0993 -0.1319 0.7969 0.039 Uiso 1 1 calc R
C10 C 0.6827(2) 0.0057(2) 0.95325(11) 0.0139(4) Uani 1 1 d .
C11 C 0.5126(3) -0.1051(3) 0.88128(13) 0.0206(5) Uani 1 1 d .
H11 H 0.4351 -0.1687 0.8598 0.025 Uiso 1 1 calc R
C12 C 0.5833(3) -0.0048(3) 0.86232(12) 0.0192(5) Uani 1 1 d .
H12 H 0.5643 0.0145 0.8247 0.023 Uiso 1 1 calc R
C13 C 0.5330(3) -0.1872(3) 0.97537(14) 0.0216(5) Uani 1 1 d .
H13A H 0.6015 -0.2407 0.9794 0.032 Uiso 1 1 calc R
H13B H 0.4452 -0.2451 0.9571 0.032 Uiso 1 1 calc R
H13C H 0.5242 -0.1361 1.0148 0.032 Uiso 1 1 calc R
C14 C 0.4466(3) 1.1404(3) 0.38852(11) 0.0157(5) Uani 1 1 d .
Rh2 Rh 0.5000 1.0000 0.5000 0.01146(6) Uani 1 2 d S
S4 S 0.35054(6) 1.08157(6) 0.43825(3) 0.01496(11) Uani 1 1 d .
S5 S 0.44565(6) 0.77817(6) 0.44147(3) 0.01455(11) Uani 1 1 d .
S6 S 0.69957(6) 1.06450(6) 0.45726(3) 0.01449(11) Uani 1 1 d .
B2 B 0.4956(3) 0.9225(3) 0.32305(13) 0.0174(5) Uani 1 1 d .
F2 F 0.49578(19) 0.89489(18) 0.26138(7) 0.0249(4) Uani 1 1 d .
N7 N 0.4999(2) 1.0718(2) 0.34367(10) 0.0159(4) Uani 1 1 d .
N8 N 0.4806(2) 1.2693(2) 0.38802(10) 0.0189(4) Uani 1 1 d .
N9 N 0.3631(2) 0.8395(2) 0.33455(10) 0.0171(4) Uani 1 1 d .
N10 N 0.2049(2) 0.7176(2) 0.36804(10) 0.0187(4) Uani 1 1 d .
N11 N 0.6214(2) 0.8797(2) 0.34960(10) 0.0167(4) Uani 1 1 d .
N12 N 0.7861(2) 0.8414(2) 0.40681(10) 0.0194(4) Uani 1 1 d .
C15 C 0.5571(3) 1.2829(3) 0.34276(13) 0.0229(5) Uani 1 1 d .
H15 H 0.5939 1.3630 0.3327 0.028 Uiso 1 1 calc R
C16 C 0.5694(3) 1.1604(3) 0.31547(12) 0.0210(5) Uani 1 1 d .
H16 H 0.6173 1.1388 0.2827 0.025 Uiso 1 1 calc R
C17 C 0.4404(4) 1.3769(3) 0.42820(15) 0.0304(7) Uani 1 1 d .
H17A H 0.3420 1.3702 0.4194 0.046 Uiso 1 1 calc R
H17B H 0.4887 1.4615 0.4228 0.046 Uiso 1 1 calc R
H17C H 0.4635 1.3714 0.4694 0.046 Uiso 1 1 calc R
C18 C 0.3370(3) 0.7797(2) 0.37937(11) 0.0154(4) Uani 1 1 d .
C19 C 0.1455(3) 0.7398(3) 0.31583(13) 0.0237(6) Uani 1 1 d .
H19 H 0.0535 0.7077 0.2977 0.028 Uiso 1 1 calc R
C20 C 0.2438(3) 0.8157(3) 0.29582(13) 0.0228(5) Uani 1 1 d .
H20 H 0.2329 0.8476 0.2608 0.027 Uiso 1 1 calc R
C21 C 0.1381(3) 0.6340(3) 0.40342(14) 0.0252(6) Uani 1 1 d .
H21A H 0.1798 0.5569 0.4017 0.038 Uiso 1 1 calc R
H21B H 0.0411 0.6049 0.3876 0.038 Uiso 1 1 calc R
H21C H 0.1485 0.6841 0.4448 0.038 Uiso 1 1 calc R
C22 C 0.7020(3) 0.9256(2) 0.40278(11) 0.0150(4) Uani 1 1 d .
C23 C 0.7579(3) 0.7403(3) 0.35623(13) 0.0245(6) Uani 1 1 d .
H23 H 0.8021 0.6679 0.3478 0.029 Uiso 1 1 calc R
C24 C 0.6555(3) 0.7638(3) 0.32101(13) 0.0224(5) Uani 1 1 d .
H24 H 0.6139 0.7101 0.2831 0.027 Uiso 1 1 calc R
C25 C 0.8918(3) 0.8521(3) 0.45589(14) 0.0272(6) Uani 1 1 d .
H25A H 0.9810 0.8841 0.4450 0.041 Uiso 1 1 calc R
H25B H 0.8890 0.7652 0.4645 0.041 Uiso 1 1 calc R
H25C H 0.8765 0.9142 0.4912 0.041 Uiso 1 1 calc R
P1 P 0.80012(7) 0.42789(7) 0.23485(3) 0.01656(13) Uani 1 1 d .
F3 F 0.7521(2) 0.3932(2) 0.16483(8) 0.0312(4) Uani 1 1 d .
F4 F 0.8583(2) 0.57818(18) 0.23335(9) 0.0335(4) Uani 1 1 d .
F5 F 0.94414(19) 0.3922(2) 0.22458(9) 0.0317(4) Uani 1 1 d .
F6 F 0.8469(2) 0.46354(19) 0.30562(8) 0.0296(4) Uani 1 1 d .
F7 F 0.7398(2) 0.27877(17) 0.23653(9) 0.0288(4) Uani 1 1 d .
F8 F 0.65589(19) 0.46487(19) 0.24666(8) 0.0279(4) Uani 1 1 d .
C26 C 0.2885(5) 0.3188(4) 0.23436(17) 0.0458(10) Uani 1 1 d .
H26A H 0.3722 0.2963 0.2197 0.055 Uiso 1 1 calc R
H26B H 0.2238 0.3193 0.1996 0.055 Uiso 1 1 calc R
Cl3 Cl 0.21559(10) 0.19762(11) 0.27021(4) 0.0457(2) Uani 1 1 d .
Cl4 Cl 0.32873(11) 0.47664(10) 0.28268(5) 0.0497(2) Uani 1 1 d .
C27 C 0.5339(3) 0.6190(3) 0.15437(14) 0.0286(6) Uani 1 1 d .
H27A H 0.4849 0.6813 0.1772 0.034 Uiso 1 1 calc R
H27B H 0.6052 0.6026 0.1826 0.034 Uiso 1 1 calc R
Cl5 Cl 0.41850(10) 0.46883(9) 0.12073(4) 0.0404(2) Uani 1 1 d .
Cl6 Cl 0.61094(10) 0.69043(12) 0.10078(5) 0.0471(2) Uani 1 1 d .
C28 C 0.9312(5) 0.2304(6) 0.3691(3) 0.0665(16) Uani 1 1 d .
H28A H 0.9515 0.2741 0.3365 0.080 Uiso 1 1 calc R
H28B H 0.8312 0.2105 0.3681 0.080 Uiso 1 1 calc R
Cl7 Cl 0.99072(16) 0.07926(19) 0.35692(10) 0.1002(7) Uani 1 1 d .
Cl8 Cl 1.0049(2) 0.3373(2) 0.43639(8) 0.1139(8) Uani 1 1 d .

loop_
_atom_site_aniso_label
_atom_site_aniso_U_11
_atom_site_aniso_U_22
_atom_site_aniso_U_33
_atom_site_aniso_U_23
_atom_site_aniso_U_13
_atom_site_aniso_U_12
Rh1 0.01017(11) 0.00929(11) 0.01209(11) 0.00398(8) 0.00074(9) 0.00175(9)
S1 0.0118(3) 0.0111(2) 0.0168(3) 0.0053(2) 0.0011(2) 0.0013(2)
S2 0.0173(3) 0.0100(2) 0.0138(3) 0.0041(2) 0.0007(2) 0.0025(2)
S3 0.0121(3) 0.0154(3) 0.0154(3) 0.0064(2) 0.0024(2) 0.0037(2)
B1 0.0121(12) 0.0130(11) 0.0159(12) 0.0061(9) 0.0003(9) 0.0023(9)
F1 0.0219(8) 0.0226(8) 0.0240(8) 0.0095(6) -0.0006(6) 0.0073(7)
N1 0.0145(10) 0.0110(9) 0.0165(9) 0.0053(7) 0.0026(8) 0.0041(7)
N2 0.0188(10) 0.0101(9) 0.0158(9) 0.0048(7) 0.0037(8) 0.0013(8)
N3 0.0142(9) 0.0108(9) 0.0141(9) 0.0037(7) -0.0001(7) 0.0019(7)
N4 0.0200(11) 0.0157(10) 0.0177(10) 0.0070(8) 0.0062(8) 0.0058(8)
N5 0.0113(9) 0.0143(9) 0.0173(10) 0.0053(8) -0.0012(8) 0.0008(8)
N6 0.0123(10) 0.0150(10) 0.0244(11) 0.0075(8) 0.0015(8) 0.0013(8)
C2 0.0127(10) 0.0100(10) 0.0152(10) 0.0048(8) 0.0024(8) 0.0007(8)
C3 0.0206(12) 0.0157(11) 0.0224(12) 0.0069(9) 0.0092(10) 0.0070(10)
C4 0.0180(12) 0.0167(11) 0.0216(12) 0.0090(9) 0.0070(10) 0.0070(9)
C5 0.0256(13) 0.0143(11) 0.0150(11) 0.0029(9) 0.0013(10) 0.0011(10)
C6 0.0147(11) 0.0124(10) 0.0127(10) 0.0027(8) -0.0001(8) 0.0011(8)
C7 0.0207(12) 0.0170(11) 0.0184(11) 0.0080(9) 0.0055(10) 0.0038(10)
C8 0.0180(12) 0.0137(11) 0.0164(11) 0.0063(9) 0.0008(9) 0.0025(9)
C9 0.0308(16) 0.0266(14) 0.0304(15) 0.0132(12) 0.0157(12) 0.0169(12)
C10 0.0120(10) 0.0128(10) 0.0187(11) 0.0053(9) 0.0034(9) 0.0044(8)
C11 0.0160(12) 0.0191(12) 0.0248(13) 0.0056(10) -0.0031(10) 0.0012(10)
C12 0.0165(12) 0.0203(12) 0.0194(12) 0.0054(10) -0.0037(9) 0.0021(10)
C13 0.0160(12) 0.0196(12) 0.0321(15) 0.0129(11) 0.0067(11) 0.0013(10)
C14 0.0138(11) 0.0188(12) 0.0154(11) 0.0064(9) 0.0000(9) 0.0037(9)
Rh2 0.01159(12) 0.01197(12) 0.01065(11) 0.00316(9) 0.00111(9) 0.00172(9)
S4 0.0142(3) 0.0176(3) 0.0146(3) 0.0061(2) 0.0019(2) 0.0044(2)
S5 0.0162(3) 0.0133(3) 0.0137(3) 0.0035(2) 0.0004(2) 0.0023(2)
S6 0.0137(3) 0.0146(3) 0.0142(3) 0.0025(2) 0.0026(2) 0.0011(2)
B2 0.0192(13) 0.0193(13) 0.0131(12) 0.0039(10) 0.0017(10) 0.0031(11)
F2 0.0297(9) 0.0299(9) 0.0141(7) 0.0046(6) 0.0031(6) 0.0045(7)
N7 0.0153(10) 0.0188(10) 0.0150(9) 0.0074(8) 0.0025(8) 0.0025(8)
N8 0.0222(11) 0.0163(10) 0.0193(10) 0.0071(8) 0.0028(9) 0.0031(9)
N9 0.0182(11) 0.0169(10) 0.0144(10) 0.0036(8) -0.0017(8) 0.0010(8)
N10 0.0154(10) 0.0189(10) 0.0208(11) 0.0051(8) 0.0000(8) 0.0018(8)
N11 0.0181(10) 0.0177(10) 0.0144(9) 0.0024(8) 0.0043(8) 0.0050(8)
N12 0.0175(11) 0.0205(11) 0.0201(11) 0.0027(9) 0.0027(8) 0.0058(9)
C15 0.0235(14) 0.0225(13) 0.0244(13) 0.0125(11) 0.0035(11) 0.0006(11)
C16 0.0191(13) 0.0256(13) 0.0197(12) 0.0114(10) 0.0032(10) 0.0010(10)
C17 0.046(2) 0.0183(13) 0.0293(15) 0.0064(11) 0.0103(14) 0.0085(13)
C18 0.0155(11) 0.0128(10) 0.0171(11) 0.0021(8) 0.0009(9) 0.0031(9)
C19 0.0171(13) 0.0272(14) 0.0243(13) 0.0067(11) -0.0041(10) 0.0010(11)
C20 0.0208(13) 0.0274(14) 0.0183(12) 0.0064(10) -0.0044(10) 0.0026(11)
C21 0.0175(13) 0.0272(14) 0.0311(15) 0.0125(12) 0.0032(11) -0.0014(11)
C22 0.0141(11) 0.0146(11) 0.0170(11) 0.0052(9) 0.0047(9) 0.0017(9)
C23 0.0257(14) 0.0213(13) 0.0248(14) -0.0016(11) 0.0034(11) 0.0092(11)
C24 0.0252(14) 0.0203(13) 0.0190(12) -0.0017(10) 0.0040(10) 0.0048(11)
C25 0.0221(14) 0.0296(15) 0.0290(15) 0.0031(12) -0.0032(11) 0.0118(12)
P1 0.0188(3) 0.0137(3) 0.0173(3) 0.0055(2) 0.0031(2) 0.0013(2)
F3 0.0314(10) 0.0408(11) 0.0174(8) 0.0055(7) 0.0024(7) -0.0008(8)
F4 0.0370(11) 0.0181(8) 0.0429(11) 0.0160(8) -0.0042(9) -0.0055(7)
F5 0.0213(9) 0.0414(11) 0.0385(11) 0.0169(9) 0.0115(8) 0.0101(8)
F6 0.0412(11) 0.0300(9) 0.0178(8) 0.0040(7) -0.0014(7) 0.0131(8)
F7 0.0348(10) 0.0149(8) 0.0394(10) 0.0085(7) 0.0171(8) 0.0031(7)
F8 0.0264(9) 0.0318(9) 0.0317(9) 0.0123(8) 0.0088(7) 0.0141(8)
C26 0.067(3) 0.0331(19) 0.0280(17) 0.0068(14) -0.0002(17) -0.0085(18)
Cl3 0.0386(5) 0.0564(6) 0.0362(4) 0.0200(4) -0.0061(4) -0.0104(4)
Cl4 0.0494(6) 0.0338(5) 0.0623(6) -0.0019(4) 0.0101(5) 0.0140(4)
C27 0.0320(16) 0.0321(16) 0.0234(14) 0.0069(12) 0.0003(12) 0.0128(13)
Cl5 0.0406(5) 0.0308(4) 0.0475(5) 0.0092(4) -0.0038(4) 0.0072(4)
Cl6 0.0339(5) 0.0636(6) 0.0503(5) 0.0315(5) 0.0047(4) 0.0061(4)
C28 0.039(2) 0.084(4) 0.083(4) 0.055(3) -0.012(2) -0.001(2)
Cl7 0.0704(9) 0.1234(14) 0.1701(18) 0.1185(14) 0.0735(11) 0.0531(9)
Cl8 0.1181(14) 0.1148(14) 0.0868(11) 0.0762(11) -0.0404(10) -0.0663(11)

loop_
_atom_type_symbol
_atom_type_description
_atom_type_scat_dispersion_real
_atom_type_scat_dispersion_imag
_atom_type_scat_source
C C 0.0033 0.0016 'International Tables Vol C Tables 4.2.6.8 and 6.1.1.4'
H H 0.0000 0.0000 'International Tables Vol C Tables 4.2.6.8 and 6.1.1.4'
B B 0.0013 0.0007 'International Tables Vol C Tables 4.2.6.8 and 6.1.1.4'
N N 0.0061 0.0033 'International Tables Vol C Tables 4.2.6.8 and 6.1.1.4'
F F 0.0171 0.0103 'International Tables Vol C Tables 4.2.6.8 and 6.1.1.4'
P P 0.1023 0.0942 'International Tables Vol C Tables 4.2.6.8 and 6.1.1.4'
S S 0.1246 0.1234 'International Tables Vol C Tables 4.2.6.8 and 6.1.1.4'
Rh Rh -1.1178 0.9187 'International Tables Vol C Tables 4.2.6.8 and 6.1.1.4'
Cl Cl 0.1484 0.1585 'International Tables Vol C Tables 4.2.6.8 and 6.1.1.4'

loop_
_geom_angle_atom_site_label_1
_geom_angle_atom_site_label_2
_geom_angle_atom_site_label_3
_geom_angle
_geom_angle_site_symmetry_1
_geom_angle_site_symmetry_3
_geom_angle_publ_flag
S2 Rh1 S2 180.0 2_757 . yes
S2 Rh1 S1 95.13(2) 2_757 2_757 ?
S2 Rh1 S1 84.87(2) . 2_757 ?
S2 Rh1 S1 84.87(2) 2_757 . ?
S2 Rh1 S1 95.13(2) . . yes
S1 Rh1 S1 179.999(12) 2_757 . ?
S2 Rh1 S3 85.03(2) 2_757 . ?
S2 Rh1 S3 94.97(2) . . yes
S1 Rh1 S3 84.94(2) 2_757 . ?
S1 Rh1 S3 95.06(2) . . yes
S2 Rh1 S3 94.96(2) 2_757 2_757 ?
S2 Rh1 S3 85.04(2) . 2_757 ?
S1 Rh1 S3 95.06(2) 2_757 2_757 ?
S1 Rh1 S3 84.94(2) . 2_757 ?
S3 Rh1 S3 180.00(3) . 2_757 ?
C2 S1 Rh1 104.03(8) . . yes
C6 S2 Rh1 105.47(8) . . yes
C10 S3 Rh1 105.53(9) . . yes
F1 B1 N1 107.2(2) . . ?
F1 B1 N5 107.1(2) . . ?
N1 B1 N5 111.6(2) . . yes
F1 B1 N3 106.2(2) . . ?
N1 B1 N3 112.2(2) . . yes
N5 B1 N3 112.2(2) . . yes
C2 N1 C4 108.2(2) . . ?
C2 N1 B1 130.9(2) . . ?
C4 N1 B1 120.4(2) . . ?
C2 N2 C3 109.8(2) . . ?
C2 N2 C5 125.3(2) . . ?
C3 N2 C5 124.8(2) . . ?
C6 N3 C8 108.3(2) . . ?
C6 N3 B1 130.7(2) . . ?
C8 N3 B1 120.9(2) . . ?
C6 N4 C7 109.4(2) . . ?
C6 N4 C9 125.6(2) . . ?
C7 N4 C9 125.1(2) . . ?
C10 N5 C12 108.2(2) . . ?
C10 N5 B1 130.3(2) . . ?
C12 N5 B1 121.4(2) . . ?
C10 N6 C11 109.6(2) . . ?
C10 N6 C13 124.8(2) . . ?
C11 N6 C13 125.6(2) . . ?
N2 C2 N1 107.1(2) . . ?
N2 C2 S1 124.32(19) . . ?
N1 C2 S1 128.53(19) . . ?
C4 C3 N2 106.7(2) . . ?
C4 C3 H3 126.7 . . ?
N2 C3 H3 126.7 . . ?
C3 C4 N1 108.1(2) . . ?
C3 C4 H4 125.9 . . ?
N1 C4 H4 125.9 . . ?
N2 C5 H5A 109.5 . . ?
N2 C5 H5B 109.5 . . ?
H5A C5 H5B 109.5 . . ?
N2 C5 H5C 109.5 . . ?
H5A C5 H5C 109.5 . . ?
H5B C5 H5C 109.5 . . ?
N3 C6 N4 107.4(2) . . ?
N3 C6 S2 128.6(2) . . ?
N4 C6 S2 123.99(19) . . ?
C8 C7 N4 106.8(2) . . ?
C8 C7 H7 126.6 . . ?
N4 C7 H7 126.6 . . ?
C7 C8 N3 108.1(2) . . ?
C7 C8 H8 126.0 . . ?
N3 C8 H8 126.0 . . ?
N4 C9 H9A 109.5 . . ?
N4 C9 H9B 109.5 . . ?
H9A C9 H9B 109.5 . . ?
N4 C9 H9C 109.5 . . ?
H9A C9 H9C 109.5 . . ?
H9B C9 H9C 109.5 . . ?
N6 C10 N5 107.2(2) . . ?
N6 C10 S3 123.28(19) . . ?
N5 C10 S3 129.51(19) . . ?
C12 C11 N6 106.6(2) . . ?
C12 C11 H11 126.7 . . ?
N6 C11 H11 126.7 . . ?
C11 C12 N5 108.4(2) . . ?
C11 C12 H12 125.8 . . ?
N5 C12 H12 125.8 . . ?
N6 C13 H13A 109.5 . . ?
N6 C13 H13B 109.5 . . ?
H13A C13 H13B 109.5 . . ?
N6 C13 H13C 109.5 . . ?
H13A C13 H13C 109.5 . . ?
H13B C13 H13C 109.5 . . ?
N8 C14 N7 107.4(2) . . ?
N8 C14 S4 124.0(2) . . ?
N7 C14 S4 128.6(2) . . ?
S4 Rh2 S4 180.0 2_676 . yes
S4 Rh2 S6 83.77(2) 2_676 . ?
S4 Rh2 S6 96.23(2) . . yes
S4 Rh2 S6 96.23(2) 2_676 2_676 ?
S4 Rh2 S6 83.77(2) . 2_676 ?
S6 Rh2 S6 179.999(1) . 2_676 ?
S4 Rh2 S5 95.63(2) 2_676 2_676 ?
S4 Rh2 S5 84.37(2) . 2_676 ?
S6 Rh2 S5 84.69(2) . 2_676 ?
S6 Rh2 S5 95.31(2) 2_676 2_676 ?
S4 Rh2 S5 84.37(2) 2_676 . ?
S4 Rh2 S5 95.63(2) . . yes
S6 Rh2 S5 95.31(2) . . yes
S6 Rh2 S5 84.69(2) 2_676 . ?
S5 Rh2 S5 179.999(1) 2_676 . ?
C14 S4 Rh2 105.96(9) . . yes
C18 S5 Rh2 105.71(9) . . yes
C22 S6 Rh2 103.37(9) . . yes
F2 B2 N11 106.3(2) . . ?
F2 B2 N9 107.2(2) . . ?
N11 B2 N9 110.9(2) . . yes
F2 B2 N7 106.9(2) . . ?
N11 B2 N7 113.6(2) . . yes
N9 B2 N7 111.5(2) . . yes
C14 N7 C16 108.4(2) . . ?
C14 N7 B2 130.9(2) . . ?
C16 N7 B2 120.7(2) . . ?
C14 N8 C15 109.4(2) . . ?
C14 N8 C17 125.3(2) . . ?
C15 N8 C17 125.3(2) . . ?
C18 N9 C20 108.0(2) . . ?
C18 N9 B2 131.0(2) . . ?
C20 N9 B2 121.0(2) . . ?
C18 N10 C19 109.3(2) . . ?
C18 N10 C21 125.0(2) . . ?
C19 N10 C21 125.6(2) . . ?
C22 N11 C24 108.1(2) . . ?
C22 N11 B2 131.6(2) . . ?
C24 N11 B2 119.6(2) . . ?
C22 N12 C23 109.5(2) . . ?
C22 N12 C25 126.9(2) . . ?
C23 N12 C25 123.6(2) . . ?
C16 C15 N8 106.8(2) . . ?
C16 C15 H15 126.6 . . ?
N8 C15 H15 126.6 . . ?
C15 C16 N7 108.0(2) . . ?
C15 C16 H16 126.0 . . ?
N7 C16 H16 126.0 . . ?
N8 C17 H17A 109.5 . . ?
N8 C17 H17B 109.5 . . ?
H17A C17 H17B 109.5 . . ?
N8 C17 H17C 109.5 . . ?
H17A C17 H17C 109.5 . . ?
H17B C17 H17C 109.5 . . ?
N10 C18 N9 107.5(2) . . ?
N10 C18 S5 123.4(2) . . ?
N9 C18 S5 129.0(2) . . ?
C20 C19 N10 106.5(2) . . ?
C20 C19 H19 126.8 . . ?
N10 C19 H19 126.8 . . ?
C19 C20 N9 108.7(2) . . ?
C19 C20 H20 125.6 . . ?
N9 C20 H20 125.6 . . ?
N10 C21 H21A 109.5 . . ?
N10 C21 H21B 109.5 . . ?
H21A C21 H21B 109.5 . . ?
N10 C21 H21C 109.5 . . ?
H21A C21 H21C 109.5 . . ?
H21B C21 H21C 109.5 . . ?
N12 C22 N11 107.4(2) . . ?
N12 C22 S6 125.0(2) . . ?
N11 C22 S6 127.6(2) . . ?
C24 C23 N12 106.8(2) . . ?
C24 C23 H23 126.6 . . ?
N12 C23 H23 126.6 . . ?
C23 C24 N11 108.2(2) . . ?
C23 C24 H24 125.9 . . ?
N11 C24 H24 125.9 . . ?
N12 C25 H25A 109.5 . . ?
N12 C25 H25B 109.5 . . ?
H25A C25 H25B 109.5 . . ?
N12 C25 H25C 109.5 . . ?
H25A C25 H25C 109.5 . . ?
H25B C25 H25C 109.5 . . ?
F5 P1 F3 90.98(11) . . ?
F5 P1 F7 90.46(11) . . ?
F3 P1 F7 90.22(11) . . ?
F5 P1 F4 90.51(11) . . ?
F3 P1 F4 89.78(11) . . ?
F7 P1 F4 179.04(12) . . ?
F5 P1 F8 178.81(11) . . ?
F3 P1 F8 90.20(11) . . ?
F7 P1 F8 89.63(10) . . ?
F4 P1 F8 89.41(11) . . ?
F5 P1 F6 89.70(11) . . ?
F3 P1 F6 179.31(12) . . ?
F7 P1 F6 89.86(11) . . ?
F4 P1 F6 90.13(11) . . ?
F8 P1 F6 89.12(10) . . ?
Cl4 C26 Cl3 111.5(2) . . ?
Cl4 C26 H26A 109.3 . . ?
Cl3 C26 H26A 109.3 . . ?
Cl4 C26 H26B 109.3 . . ?
Cl3 C26 H26B 109.3 . . ?
H26A C26 H26B 108.0 . . ?
Cl6 C27 Cl5 111.37(18) . . ?
Cl6 C27 H27A 109.4 . . ?
Cl5 C27 H27A 109.4 . . ?
Cl6 C27 H27B 109.4 . . ?
Cl5 C27 H27B 109.4 . . ?
H27A C27 H27B 108.0 . . ?
Cl8 C28 Cl7 112.6(3) . . ?
Cl8 C28 H28A 109.1 . . ?
Cl7 C28 H28A 109.1 . . ?
Cl8 C28 H28B 109.1 . . ?
Cl7 C28 H28B 109.1 . . ?
H28A C28 H28B 107.8 . . ?

loop_
_geom_bond_atom_site_label_1
_geom_bond_atom_site_label_2
_geom_bond_distance
_geom_bond_site_symmetry_2
_geom_bond_publ_flag
Rh1 S2 2.3771(6) 2_757 ?
Rh1 S2 2.3772(6) . yes
Rh1 S1 2.3831(6) 2_757 ?
Rh1 S1 2.3831(6) . yes
Rh1 S3 2.3837(6) . yes
Rh1 S3 2.3837(6) 2_757 ?
S1 C2 1.726(2) . yes
S2 C6 1.725(3) . yes
S3 C10 1.723(3) . yes
B1 F1 1.397(3) . yes
B1 N1 1.544(3) . yes
B1 N5 1.548(3) . yes
B1 N3 1.551(3) . yes
N1 C2 1.356(3) . ?
N1 C4 1.388(3) . ?
N2 C2 1.350(3) . ?
N2 C3 1.376(3) . ?
N2 C5 1.461(3) . ?
N3 C6 1.353(3) . ?
N3 C8 1.386(3) . ?
N4 C6 1.353(3) . ?
N4 C7 1.380(3) . ?
N4 C9 1.454(3) . ?
N5 C10 1.358(3) . ?
N5 C12 1.384(3) . ?
N6 C10 1.354(3) . ?
N6 C11 1.380(4) . ?
N6 C13 1.458(3) . ?
C3 C4 1.350(4) . ?
C3 H3 0.9500 . ?
C4 H4 0.9500 . ?
C5 H5A 0.9800 . ?
C5 H5B 0.9800 . ?
C5 H5C 0.9800 . ?
C7 C8 1.350(4) . ?
C7 H7 0.9500 . ?
C8 H8 0.9500 . ?
C9 H9A 0.9800 . ?
C9 H9B 0.9800 . ?
C9 H9C 0.9800 . ?
C11 C12 1.350(4) . ?
C11 H11 0.9500 . ?
C12 H12 0.9500 . ?
C13 H13A 0.9800 . ?
C13 H13B 0.9800 . ?
C13 H13C 0.9800 . ?
C14 N8 1.350(3) . ?
C14 N7 1.353(3) . ?
C14 S4 1.725(3) . yes
Rh2 S4 2.3794(6) 2_676 ?
Rh2 S4 2.3794(6) . yes
Rh2 S6 2.3862(6) . yes
Rh2 S6 2.3863(6) 2_676 ?
Rh2 S5 2.3875(6) 2_676 ?
Rh2 S5 2.3875(6) . yes
S5 C18 1.730(3) . yes
S6 C22 1.730(3) . yes
B2 F2 1.400(3) . yes
B2 N11 1.540(4) . yes
B2 N9 1.543(4) . yes
B2 N7 1.543(4) . yes
N7 C16 1.386(3) . ?
N8 C15 1.381(4) . ?
N8 C17 1.457(4) . ?
N9 C18 1.355(3) . ?
N9 C20 1.380(3) . ?
N10 C18 1.349(3) . ?
N10 C19 1.385(4) . ?
N10 C21 1.456(4) . ?
N11 C22 1.352(3) . ?
N11 C24 1.385(3) . ?
N12 C22 1.349(3) . ?
N12 C23 1.378(4) . ?
N12 C25 1.454(4) . ?
C15 C16 1.351(4) . ?
C15 H15 0.9500 . ?
C16 H16 0.9500 . ?
C17 H17A 0.9800 . ?
C17 H17B 0.9800 . ?
C17 H17C 0.9800 . ?
C19 C20 1.346(4) . ?
C19 H19 0.9500 . ?
C20 H20 0.9500 . ?
C21 H21A 0.9800 . ?
C21 H21B 0.9800 . ?
C21 H21C 0.9800 . ?
C23 C24 1.347(4) . ?
C23 H23 0.9500 . ?
C24 H24 0.9500 . ?
C25 H25A 0.9800 . ?
C25 H25B 0.9800 . ?
C25 H25C 0.9800 . ?
P1 F5 1.5933(19) . ?
P1 F3 1.5949(19) . ?
P1 F7 1.5988(18) . ?
P1 F4 1.6047(18) . ?
P1 F8 1.6075(19) . ?
P1 F6 1.6093(19) . ?
C26 Cl4 1.757(4) . ?
C26 Cl3 1.768(4) . ?
C26 H26A 0.9900 . ?
C26 H26B 0.9900 . ?
C27 Cl6 1.764(3) . ?
C27 Cl5 1.767(4) . ?
C27 H27A 0.9900 . ?
C27 H27B 0.9900 . ?
C28 Cl8 1.730(6) . ?
C28 Cl7 1.787(6) . ?
C28 H28A 0.9900 . ?
C28 H28B 0.9900 . ?

loop_
_geom_torsion_atom_site_label_1
_geom_torsion_atom_site_label_2
_geom_torsion_atom_site_label_3
_geom_torsion_atom_site_label_4
_geom_torsion
_geom_torsion_site_symmetry_1
S2 Rh1 S1 C2 -87.52(9) 2_757
S2 Rh1 S1 C2 92.48(9) .
S1 Rh1 S1 C2 64(14) 2_757
S3 Rh1 S1 C2 -2.98(9) .
S3 Rh1 S1 C2 177.02(9) 2_757
S2 Rh1 S2 C6 -139(34) 2_757
S1 Rh1 S2 C6 177.23(9) 2_757
S1 Rh1 S2 C6 -2.76(9) .
S3 Rh1 S2 C6 92.79(9) .
S3 Rh1 S2 C6 -87.21(9) 2_757
S2 Rh1 S3 C10 176.24(9) 2_757
S2 Rh1 S3 C10 -3.76(9) .
S1 Rh1 S3 C10 -88.15(9) 2_757
S1 Rh1 S3 C10 91.85(9) .
S3 Rh1 S3 C10 -149(10) 2_757
F1 B1 N1 C2 -150.1(2) .
N5 B1 N1 C2 93.0(3) .
N3 B1 N1 C2 -33.8(3) .
F1 B1 N1 C4 39.0(3) .
N5 B1 N1 C4 -77.9(3) .
N3 B1 N1 C4 155.3(2) .
F1 B1 N3 C6 -149.1(2) .
N1 B1 N3 C6 94.1(3) .
N5 B1 N3 C6 -32.4(3) .
F1 B1 N3 C8 36.0(3) .
N1 B1 N3 C8 -80.8(3) .
N5 B1 N3 C8 152.6(2) .
F1 B1 N5 C10 -149.0(2) .
N1 B1 N5 C10 -32.0(3) .
N3 B1 N5 C10 94.9(3) .
F1 B1 N5 C12 34.3(3) .
N1 B1 N5 C12 151.3(2) .
N3 B1 N5 C12 -81.8(3) .
C3 N2 C2 N1 -0.1(3) .
C5 N2 C2 N1 177.6(2) .
C3 N2 C2 S1 179.47(18) .
C5 N2 C2 S1 -2.9(3) .
C4 N1 C2 N2 -0.5(3) .
B1 N1 C2 N2 -172.2(2) .
C4 N1 C2 S1 -179.99(19) .
B1 N1 C2 S1 8.3(4) .
Rh1 S1 C2 N2 106.0(2) .
Rh1 S1 C2 N1 -74.6(2) .
C2 N2 C3 C4 0.6(3) .
C5 N2 C3 C4 -177.0(2) .
N2 C3 C4 N1 -0.9(3) .
C2 N1 C4 C3 0.9(3) .
B1 N1 C4 C3 173.6(2) .
C8 N3 C6 N4 -1.0(3) .
B1 N3 C6 N4 -176.5(2) .
C8 N3 C6 S2 179.7(2) .
B1 N3 C6 S2 4.3(4) .
C7 N4 C6 N3 0.5(3) .
C9 N4 C6 N3 -178.8(3) .
C7 N4 C6 S2 179.72(19) .
C9 N4 C6 S2 0.4(4) .
Rh1 S2 C6 N3 -71.7(2) .
Rh1 S2 C6 N4 109.2(2) .
C6 N4 C7 C8 0.3(3) .
C9 N4 C7 C8 179.6(3) .
N4 C7 C8 N3 -0.9(3) .
C6 N3 C8 C7 1.3(3) .
B1 N3 C8 C7 177.2(2) .
C11 N6 C10 N5 1.1(3) .
C13 N6 C10 N5 -179.9(2) .
C11 N6 C10 S3 179.55(19) .
C13 N6 C10 S3 -1.4(4) .
C12 N5 C10 N6 -1.3(3) .
B1 N5 C10 N6 -178.4(2) .
C12 N5 C10 S3 -179.6(2) .
B1 N5 C10 S3 3.3(4) .
Rh1 S3 C10 N6 111.6(2) .
Rh1 S3 C10 N5 -70.3(2) .
C10 N6 C11 C12 -0.5(3) .
C13 N6 C11 C12 -179.4(3) .
N6 C11 C12 N5 -0.3(3) .
C10 N5 C12 C11 1.0(3) .
B1 N5 C12 C11 178.4(2) .
N8 C14 S4 Rh2 -112.4(2) .
N7 C14 S4 Rh2 68.5(2) .
S4 Rh2 S4 C14 -16(23) 2_676
S6 Rh2 S4 C14 3.40(10) .
S6 Rh2 S4 C14 -176.60(10) 2_676
S5 Rh2 S4 C14 87.42(10) 2_676
S5 Rh2 S4 C14 -92.58(10) .
S4 Rh2 S5 C18 -175.16(10) 2_676
S4 Rh2 S5 C18 4.84(10) .
S6 Rh2 S5 C18 -91.97(9) .
S6 Rh2 S5 C18 88.03(9) 2_676
S5 Rh2 S5 C18 -20(13) 2_676
S4 Rh2 S6 C22 87.20(9) 2_676
S4 Rh2 S6 C22 -92.80(9) .
S6 Rh2 S6 C22 134(5) 2_676
S5 Rh2 S6 C22 -176.53(9) 2_676
S5 Rh2 S6 C22 3.47(9) .
N8 C14 N7 C16 0.7(3) .
S4 C14 N7 C16 180.0(2) .
N8 C14 N7 B2 179.4(2) .
S4 C14 N7 B2 -1.3(4) .
F2 B2 N7 C14 148.1(3) .
N11 B2 N7 C14 -95.0(3) .
N9 B2 N7 C14 31.3(4) .
F2 B2 N7 C16 -33.3(3) .
N11 B2 N7 C16 83.6(3) .
N9 B2 N7 C16 -150.1(2) .
N7 C14 N8 C15 -0.5(3) .
S4 C14 N8 C15 -179.8(2) .
N7 C14 N8 C17 178.4(3) .
S4 C14 N8 C17 -0.9(4) .
F2 B2 N9 C18 145.0(3) .
N11 B2 N9 C18 29.4(4) .
N7 B2 N9 C18 -98.3(3) .
F2 B2 N9 C20 -35.3(3) .
N11 B2 N9 C20 -151.0(2) .
N7 B2 N9 C20 81.3(3) .
F2 B2 N11 C22 149.9(3) .
N9 B2 N11 C22 -93.9(3) .
N7 B2 N11 C22 32.7(4) .
F2 B2 N11 C24 -40.5(3) .
N9 B2 N11 C24 75.7(3) .
N7 B2 N11 C24 -157.8(2) .
C14 N8 C15 C16 0.0(3) .
C17 N8 C15 C16 -178.8(3) .
N8 C15 C16 N7 0.4(3) .
C14 N7 C16 C15 -0.7(3) .
B2 N7 C16 C15 -179.5(2) .
C19 N10 C18 N9 -0.9(3) .
C21 N10 C18 N9 175.7(3) .
C19 N10 C18 S5 178.8(2) .
C21 N10 C18 S5 -4.6(4) .
C20 N9 C18 N10 1.3(3) .
B2 N9 C18 N10 -179.0(3) .
C20 N9 C18 S5 -178.4(2) .
B2 N9 C18 S5 1.2(4) .
Rh2 S5 C18 N10 -113.0(2) .
Rh2 S5 C18 N9 66.7(2) .
C18 N10 C19 C20 0.2(3) .
C21 N10 C19 C20 -176.4(3) .
N10 C19 C20 N9 0.6(3) .
C18 N9 C20 C19 -1.2(3) .
B2 N9 C20 C19 179.1(3) .
C23 N12 C22 N11 -0.8(3) .
C25 N12 C22 N11 179.0(3) .
C23 N12 C22 S6 178.4(2) .
C25 N12 C22 S6 -1.8(4) .
C24 N11 C22 N12 1.0(3) .
B2 N11 C22 N12 171.5(3) .
C24 N11 C22 S6 -178.1(2) .
B2 N11 C22 S6 -7.7(4) .
Rh2 S6 C22 N12 -104.9(2) .
Rh2 S6 C22 N11 74.2(2) .
C22 N12 C23 C24 0.2(3) .
C25 N12 C23 C24 -179.6(3) .
N12 C23 C24 N11 0.5(3) .
C22 N11 C24 C23 -0.9(3) .
B2 N11 C24 C23 -172.7(3) .
